data_7033264
loop_
_publ_author_name
'Werrett, Melissa V.'
'Huff, Gregory S.'
'Muzzioli, Sara'
'Fiorini, Valentina'
'Zacchini, Stefano'
'Skelton, Brian W.'
'Maggiore, Antonio'
'Malicka, Joanna M.'
'Cocchi, Massimo'
'Gordon, Keith C.'
'Stagni, Stefano'
'Massi, Massimiliano'

_publ_section_title
;
 Methylated Re(i) tetrazolato complexes: photophysical properties and
 Light Emitting Devices.
;
_journal_issue 18
_journal_name_full 'Dalton transactions (Cambridge, England : 2003)'
_journal_page_first 8379
_journal_page_last 8393
_journal_paper_doi 10.1039/c4dt03228d
_journal_volume 44
_journal_year 2015
_chemical_formula_moiety 'C23 H18 N6 O5 Re, F6 P'
_chemical_formula_sum 'C23 H18 F6 N6 O5 P Re'
_chemical_formula_weight 789.6
_chemical_name_systematic
;
 ?
;
_space_group_IT_number 14
_symmetry_cell_setting monoclinic
_symmetry_space_group_name_Hall '-P 2ybc'
_symmetry_space_group_name_H-M 'P 1 21/c 1'
_atom_sites_solution_hydrogens geom
_atom_sites_solution_primary direct
_atom_sites_solution_secondary difmap
_audit_creation_date 2011-07-20T15:45:59-00:00
_audit_creation_method 'WinGX routine CIF_UPDATE'
_audit_update_record
;
2014-11-19 deposited with the CCDC.
2014-11-28 downloaded from the CCDC.
;
_cell_angle_alpha 90
_cell_angle_beta 91.9550(10)
_cell_angle_gamma 90
_cell_formula_units_Z 4
_cell_length_a 10.64680(10)
_cell_length_b 13.10550(10)
_cell_length_c 19.44800(10)
_cell_measurement_reflns_used 68859
_cell_measurement_temperature 100(2)
_cell_measurement_theta_max 45.5965
_cell_measurement_theta_min 3.7428
_cell_volume 2712.03(4)
_computing_cell_refinement
;
        CrysAlisPro, Oxford Diffraction Ltd.,
        Version 1.171.33.52 (release 06-11-2009 CrysAlis171 .NET)
        (compiled Nov  6 2009,16:24:50)
;
_computing_data_collection
;
        CrysAlisPro, Oxford Diffraction Ltd.,
        Version 1.171.33.52 (release 06-11-2009 CrysAlis171 .NET)
        (compiled Nov  6 2009,16:24:50)
;
_computing_data_reduction
;
        CrysAlisPro, Oxford Diffraction Ltd.,
        Version 1.171.33.52 (release 06-11-2009 CrysAlis171 .NET)
        (compiled Nov  6 2009,16:24:50)
;
_computing_molecular_graphics 'OrtepII (Johnson, C. K. (1976)'
_computing_publication_material 'WinGX Farrugia, L. J. (1999)'
_computing_structure_refinement 'SHELXL-97 (Sheldrick, 2008)'
_diffrn_ambient_temperature 100(2)
_diffrn_detector_area_resol_mean 10.4738
_diffrn_measured_fraction_theta_full 0.998
_diffrn_measured_fraction_theta_max 0.998
_diffrn_measurement_device_type 'Oxford Diffraction Gemini diffractometer'
_diffrn_measurement_method '\w scans'
_diffrn_orient_matrix_UB_11 0.013670194
_diffrn_orient_matrix_UB_12 -0.045044139
_diffrn_orient_matrix_UB_13 -0.0185452917
_diffrn_orient_matrix_UB_21 -0.0348284651
_diffrn_orient_matrix_UB_22 0.0190690085
_diffrn_orient_matrix_UB_23 -0.0289638885
_diffrn_orient_matrix_UB_31 0.0551969487
_diffrn_orient_matrix_UB_32 0.0231909008
_diffrn_orient_matrix_UB_33 -0.0121926706
_diffrn_radiation_monochromator graphite
_diffrn_radiation_type MoK\a
_diffrn_radiation_wavelength 0.71073
_diffrn_reflns_av_R_equivalents 0.0401
_diffrn_reflns_av_unetI/netI 0.0374
_diffrn_reflns_limit_h_max 21
_diffrn_reflns_limit_h_min -21
_diffrn_reflns_limit_k_max 26
_diffrn_reflns_limit_k_min -26
_diffrn_reflns_limit_l_max 39
_diffrn_reflns_limit_l_min -39
_diffrn_reflns_number 181307
_diffrn_reflns_theta_full 45.72
_diffrn_reflns_theta_max 45.72
_diffrn_reflns_theta_min 3.75
_exptl_absorpt_coefficient_mu 4.628
_exptl_absorpt_correction_T_max 0.535
_exptl_absorpt_correction_T_min 0.398
_exptl_absorpt_correction_type analytical
_exptl_absorpt_process_details
;
        CrysAlisPro, Oxford Diffraction Ltd.,
        Version 1.171.33.52 (release 06-11-2009 CrysAlis171 .NET)
        (compiled Nov  6 2009,16:24:50)
Analytical numeric absorption correction using a multifaceted crystal
                        model based on expressions derived by R.C. Clark & J.S.
        (Clark, R. C. & Reid, J. S. (1995). Acta Cryst. A51, 887-897)
;
_exptl_crystal_colour colourless
_exptl_crystal_density_diffrn 1.934
_exptl_crystal_density_method 'not measured'
_exptl_crystal_description prism
_exptl_crystal_F_000 1528
_exptl_crystal_size_max 0.28
_exptl_crystal_size_mid 0.24
_exptl_crystal_size_min 0.16
_refine_diff_density_max 1.39
_refine_diff_density_min -0.646
_refine_diff_density_rms 0.11
_refine_ls_extinction_method none
_refine_ls_goodness_of_fit_ref 0.874
_refine_ls_hydrogen_treatment constr
_refine_ls_matrix_type full
_refine_ls_number_parameters 381
_refine_ls_number_reflns 23179
_refine_ls_number_restraints 0
_refine_ls_restrained_S_all 0.874
_refine_ls_R_factor_all 0.034
_refine_ls_R_factor_gt 0.0197
_refine_ls_shift/su_max 0.006
_refine_ls_shift/su_mean 0
_refine_ls_structure_factor_coef Fsqd
_refine_ls_weighting_details 'calc w=1/[\s^2^(Fo^2^)+(0.0189P)^2^] where P=(Fo^2^+2Fc^2^)/3'
_refine_ls_weighting_scheme calc
_refine_ls_wR_factor_gt 0.0392
_refine_ls_wR_factor_ref 0.04
_reflns_number_gt 16765
_reflns_number_total 23179
_reflns_threshold_expression I>2\s(I)
_cod_data_source_file c4dt03228d2.cif
_cod_data_source_block bipyestere
_cod_depositor_comments 'Adding full bibliography for 7033259--7033264.cif.'
_cod_original_sg_symbol_Hall '-p 2ybc'
_cod_database_code 7033264

loop_
_symmetry_equiv_pos_as_xyz
'x, y, z'
'-x, y+1/2, -z+1/2'
'-x, -y, -z'
'x, -y-1/2, z-1/2'

loop_
_atom_site_label
_atom_site_type_symbol
_atom_site_fract_x
_atom_site_fract_y
_atom_site_fract_z
_atom_site_U_iso_or_equiv
_atom_site_adp_type
_atom_site_occupancy
_atom_site_symmetry_multiplicity
_atom_site_calc_flag
_atom_site_refinement_flags
Re1 Re 0.729115(3) 0.201310(3) 0.100208(2) 0.012680(10) Uani 1 1 d .
C1 C 0.57783(9) 0.12918(8) 0.07267(5) 0.01865(17) Uani 1 1 d .
O1 O 0.48793(8) 0.08627(7) 0.05556(5) 0.02944(18) Uani 1 1 d .
C2 C 0.82110(10) 0.11991(8) 0.03655(5) 0.01948(17) Uani 1 1 d .
O2 O 0.87443(9) 0.06910(6) -0.00027(5) 0.02963(18) Uani 1 1 d .
C3 C 0.76632(9) 0.09712(8) 0.16724(5) 0.01731(16) Uani 1 1 d .
O3 O 0.79294(8) 0.03439(6) 0.20659(4) 0.02507(16) Uani 1 1 d .
N11 N 0.88951(7) 0.29763(6) 0.12551(4) 0.01467(12) Uani 1 1 d .
C12 C 0.89040(8) 0.39145(7) 0.09596(4) 0.01362(14) Uani 1 1 d .
C13 C 0.98630(9) 0.46071(8) 0.11055(5) 0.01731(16) Uani 1 1 d .
H13 H 0.9838 0.527 0.0907 0.021 Uiso 1 1 calc R
C14 C 1.08551(9) 0.43230(8) 0.15422(5) 0.02081(18) Uani 1 1 d .
H14 H 1.1516 0.479 0.1649 0.025 Uiso 1 1 calc R
C15 C 1.08742(10) 0.33496(9) 0.18230(6) 0.02284(19) Uani 1 1 d .
H15 H 1.156 0.3131 0.2112 0.027 Uiso 1 1 calc R
C16 C 0.98747(9) 0.27040(8) 0.16733(5) 0.01990(17) Uani 1 1 d .
H16 H 0.9878 0.2042 0.1873 0.024 Uiso 1 1 calc R
N21 N 0.70551(7) 0.33385(6) 0.03357(4) 0.01280(12) Uani 1 1 d .
C22 C 0.78718(8) 0.41177(7) 0.04537(4) 0.01279(13) Uani 1 1 d .
C23 C 0.77459(9) 0.50407(7) 0.01062(5) 0.01576(15) Uani 1 1 d .
H23 H 0.8315 0.5584 0.0203 0.019 Uiso 1 1 calc R
C24 C 0.67794(9) 0.51590(7) -0.03839(5) 0.01729(16) Uani 1 1 d .
H24 H 0.6681 0.5784 -0.0627 0.021 Uiso 1 1 calc R
C25 C 0.59601(9) 0.43566(8) -0.05155(5) 0.01672(16) Uani 1 1 d .
H25 H 0.5301 0.4417 -0.0855 0.02 Uiso 1 1 calc R
C26 C 0.61217(8) 0.34616(7) -0.01414(5) 0.01519(15) Uani 1 1 d .
H26 H 0.5551 0.2915 -0.0225 0.018 Uiso 1 1 calc R
N1 N 0.62084(7) 0.29875(6) 0.16851(4) 0.01493(12) Uani 1 1 d .
N2 N 0.50691(8) 0.33529(7) 0.14429(4) 0.01846(15) Uani 1 1 d .
N3 N 0.45721(8) 0.39074(7) 0.19076(4) 0.01905(15) Uani 1 1 d .
N4 N 0.53740(7) 0.39069(7) 0.24578(4) 0.01658(14) Uani 1 1 d .
C4 C 0.51067(10) 0.44840(9) 0.30787(6) 0.0232(2) Uani 1 1 d .
H4A H 0.5715 0.4298 0.3447 0.035 Uiso 1 1 calc R
H4B H 0.4255 0.4325 0.3222 0.035 Uiso 1 1 calc R
H4C H 0.5171 0.5216 0.2983 0.035 Uiso 1 1 calc R
C5 C 0.63782(8) 0.33440(7) 0.23183(5) 0.01400(14) Uani 1 1 d .
C51 C 0.74500(8) 0.31674(7) 0.28065(5) 0.01425(15) Uani 1 1 d .
C52 C 0.74838(9) 0.22808(8) 0.32009(5) 0.01651(15) Uani 1 1 d .
H52 H 0.6853 0.1774 0.3136 0.02 Uiso 1 1 calc R
C53 C 0.84500(9) 0.21455(7) 0.36912(5) 0.01672(16) Uani 1 1 d .
H53 H 0.8474 0.1547 0.3967 0.02 Uiso 1 1 calc R
C54 C 0.93806(8) 0.28821(7) 0.37799(5) 0.01487(15) Uani 1 1 d .
C55 C 0.93532(10) 0.37606(8) 0.33786(5) 0.01976(17) Uani 1 1 d .
H55 H 0.9997 0.4258 0.3435 0.024 Uiso 1 1 calc R
C56 C 0.83774(10) 0.39082(8) 0.28937(5) 0.02011(17) Uani 1 1 d .
H56 H 0.8345 0.4512 0.2624 0.024 Uiso 1 1 calc R
C57 C 1.03502(9) 0.27170(8) 0.43422(5) 0.01693(16) Uani 1 1 d .
O57 O 1.03120(7) 0.20140(6) 0.47457(4) 0.02238(14) Uani 1 1 d .
O58 O 1.12267(7) 0.34410(6) 0.43612(4) 0.02296(15) Uani 1 1 d .
C58 C 1.21574(12) 0.33576(10) 0.49165(8) 0.0333(3) Uani 1 1 d .
H58A H 1.1747 0.342 0.5358 0.05 Uiso 1 1 calc R
H58B H 1.278 0.3903 0.4876 0.05 Uiso 1 1 calc R
H58C H 1.2576 0.2693 0.4892 0.05 Uiso 1 1 calc R
P1 P 0.68674(2) 0.65999(2) 0.186174(14) 0.01829(5) Uani 1 1 d .
F1 F 0.67303(7) 0.54013(5) 0.17029(4) 0.03098(16) Uani 1 1 d .
F2 F 0.64318(9) 0.68422(6) 0.10844(4) 0.0403(2) Uani 1 1 d .
F3 F 0.69959(8) 0.77938(5) 0.20095(4) 0.03248(17) Uani 1 1 d .
F4 F 0.73009(8) 0.63446(6) 0.26360(4) 0.03531(17) Uani 1 1 d .
F5 F 0.82935(7) 0.65632(6) 0.16450(5) 0.0397(2) Uani 1 1 d .
F6 F 0.54338(7) 0.66184(7) 0.20814(5) 0.0420(2) Uani 1 1 d .

loop_
_atom_site_aniso_label
_atom_site_aniso_U_11
_atom_site_aniso_U_22
_atom_site_aniso_U_33
_atom_site_aniso_U_23
_atom_site_aniso_U_13
_atom_site_aniso_U_12
Re1 0.013470(10) 0.012640(10) 0.011780(10) 0.001810(10) -0.001650(10) -0.000360(10)
C1 0.0208(4) 0.0182(4) 0.0168(4) 0.0039(3) -0.0025(3) -0.0015(3)
O1 0.0263(4) 0.0297(4) 0.0316(4) 0.0038(3) -0.0094(3) -0.0107(3)
C2 0.0235(4) 0.0149(4) 0.0202(4) 0.0037(3) 0.0023(3) -0.0017(3)
O2 0.0415(5) 0.0182(3) 0.0302(4) 0.0007(3) 0.0152(4) 0.0022(3)
C3 0.0167(4) 0.0181(4) 0.0170(4) 0.0019(3) -0.0005(3) -0.0004(3)
O3 0.0292(4) 0.0228(4) 0.0230(4) 0.0091(3) -0.0034(3) 0.0025(3)
N11 0.0136(3) 0.0160(3) 0.0142(3) 0.0010(3) -0.0031(2) 0.0005(3)
C12 0.0137(3) 0.0144(3) 0.0126(3) -0.0004(3) -0.0019(3) 0.0011(3)
C13 0.0178(4) 0.0165(4) 0.0173(4) -0.0001(3) -0.0041(3) -0.0021(3)
C14 0.0173(4) 0.0241(5) 0.0206(4) -0.0011(4) -0.0060(3) -0.0036(3)
C15 0.0171(4) 0.0282(5) 0.0225(5) 0.0035(4) -0.0090(3) 0.0003(4)
C16 0.0178(4) 0.0210(4) 0.0205(4) 0.0048(4) -0.0061(3) 0.0018(3)
N21 0.0133(3) 0.0136(3) 0.0114(3) 0.0009(2) -0.0018(2) -0.0001(2)
C22 0.0131(3) 0.0139(3) 0.0112(3) -0.0006(3) -0.0013(3) 0.0007(3)
C23 0.0168(4) 0.0137(3) 0.0166(4) 0.0013(3) -0.0034(3) -0.0016(3)
C24 0.0187(4) 0.0158(4) 0.0172(4) 0.0029(3) -0.0033(3) 0.0023(3)
C25 0.0151(4) 0.0200(4) 0.0147(4) 0.0016(3) -0.0038(3) 0.0015(3)
C26 0.0143(3) 0.0171(4) 0.0139(4) 0.0007(3) -0.0035(3) -0.0014(3)
N1 0.0134(3) 0.0180(3) 0.0132(3) 0.0026(3) -0.0021(2) 0.0012(3)
N2 0.0148(3) 0.0240(4) 0.0164(3) 0.0027(3) -0.0026(3) 0.0033(3)
N3 0.0159(3) 0.0237(4) 0.0174(4) 0.0030(3) -0.0015(3) 0.0035(3)
N4 0.0151(3) 0.0192(3) 0.0154(3) 0.0011(3) 0.0000(3) 0.0018(3)
C4 0.0220(4) 0.0269(5) 0.0207(5) -0.0043(4) 0.0018(4) 0.0031(4)
C5 0.0140(3) 0.0148(3) 0.0131(3) 0.0019(3) -0.0012(3) 0.0002(3)
C51 0.0143(3) 0.0161(4) 0.0123(3) 0.0004(3) -0.0011(3) 0.0011(3)
C52 0.0145(4) 0.0171(4) 0.0177(4) 0.0026(3) -0.0026(3) -0.0012(3)
C53 0.0164(4) 0.0161(4) 0.0173(4) 0.0027(3) -0.0031(3) 0.0001(3)
C54 0.0141(3) 0.0166(4) 0.0138(3) -0.0019(3) -0.0017(3) 0.0017(3)
C55 0.0200(4) 0.0190(4) 0.0199(4) 0.0024(3) -0.0050(3) -0.0046(3)
C56 0.0224(4) 0.0185(4) 0.0190(4) 0.0053(3) -0.0054(3) -0.0043(3)
C57 0.0155(4) 0.0182(4) 0.0168(4) -0.0036(3) -0.0033(3) 0.0045(3)
O57 0.0229(3) 0.0246(4) 0.0192(3) 0.0018(3) -0.0050(3) 0.0052(3)
O58 0.0181(3) 0.0204(3) 0.0296(4) -0.0050(3) -0.0099(3) 0.0013(3)
C58 0.0270(5) 0.0300(6) 0.0415(7) -0.0103(5) -0.0201(5) 0.0055(5)
P1 0.01647(10) 0.01762(11) 0.02054(12) -0.00218(9) -0.00291(9) -0.00138(9)
F1 0.0424(4) 0.0175(3) 0.0332(4) -0.0022(3) 0.0034(3) -0.0094(3)
F2 0.0600(5) 0.0331(4) 0.0265(4) 0.0057(3) -0.0166(4) -0.0167(4)
F3 0.0380(4) 0.0191(3) 0.0392(4) -0.0072(3) -0.0154(3) 0.0045(3)
F4 0.0437(4) 0.0353(4) 0.0260(4) 0.0022(3) -0.0130(3) -0.0001(3)
F5 0.0247(3) 0.0295(4) 0.0659(6) 0.0034(4) 0.0164(4) -0.0019(3)
F6 0.0176(3) 0.0501(5) 0.0583(6) -0.0003(4) 0.0045(3) 0.0032(3)

loop_
_atom_type_symbol
_atom_type_description
_atom_type_scat_dispersion_real
_atom_type_scat_dispersion_imag
_atom_type_scat_source
C C 0.0033 0.0016 'International Tables Vol C Tables 4.2.6.8 and 6.1.1.4'
H H 0 0 'International Tables Vol C Tables 4.2.6.8 and 6.1.1.4'
N N 0.0061 0.0033 'International Tables Vol C Tables 4.2.6.8 and 6.1.1.4'
O O 0.0106 0.006 'International Tables Vol C Tables 4.2.6.8 and 6.1.1.4'
F F 0.0171 0.0103 'International Tables Vol C Tables 4.2.6.8 and 6.1.1.4'
P P 0.1023 0.0942 'International Tables Vol C Tables 4.2.6.8 and 6.1.1.4'
Re Re -1.0185 7.231 'International Tables Vol C Tables 4.2.6.8 and 6.1.1.4'

loop_
_exptl_crystal_face_index_h
_exptl_crystal_face_index_k
_exptl_crystal_face_index_l
_exptl_crystal_face_perp_dist
0 0 1 0.1134
0 0 -1 0.0505
0 -1 -1 0.137
1 -1 0 0.1135
-1 1 0 0.1275
0 1 1 0.1243
1 1 0 0.0771
-1 -1 0 0.1674
-1 0 2 0.1557
0 1 -1 0.105
0 -1 1 0.1232
1 0 -2 0.0626
-1 1 1 0.1356
-2 -1 1 0.1632

loop_
_geom_angle_atom_site_label_1
_geom_angle_atom_site_label_2
_geom_angle_atom_site_label_3
_geom_angle
C3 Re1 C2 86.84(4)
C3 Re1 C1 89.48(4)
C2 Re1 C1 89.32(4)
C3 Re1 N11 96.74(4)
C2 Re1 N11 93.13(4)
C1 Re1 N11 173.42(4)
C3 Re1 N21 171.44(4)
C2 Re1 N21 96.32(4)
C1 Re1 N21 98.48(3)
N11 Re1 N21 75.19(3)
C3 Re1 N1 95.92(4)
C2 Re1 N1 177.18(4)
C1 Re1 N1 90.13(4)
N11 Re1 N1 87.12(3)
N21 Re1 N1 81.02(3)
O1 C1 Re1 179.30(9)
O2 C2 Re1 177.99(9)
O3 C3 Re1 177.54(9)
C16 N11 C12 118.59(8)
C16 N11 Re1 124.76(7)
C12 N11 Re1 116.65(6)
N11 C12 C13 121.43(8)
N11 C12 C22 115.49(8)
C13 C12 C22 123.00(8)
C14 C13 C12 119.36(9)
C14 C13 H13 120.3
C12 C13 H13 120.3
C13 C14 C15 119.31(9)
C13 C14 H14 120.3
C15 C14 H14 120.3
C16 C15 C14 118.61(9)
C16 C15 H15 120.7
C14 C15 H15 120.7
N11 C16 C15 122.61(10)
N11 C16 H16 118.7
C15 C16 H16 118.7
C26 N21 C22 118.73(8)
C26 N21 Re1 125.01(6)
C22 N21 Re1 116.10(6)
N21 C22 C23 121.50(8)
N21 C22 C12 115.86(8)
C23 C22 C12 122.62(8)
C24 C23 C22 119.23(9)
C24 C23 H23 120.4
C22 C23 H23 120.4
C25 C24 C23 119.34(9)
C25 C24 H24 120.3
C23 C24 H24 120.3
C24 C25 C26 118.62(9)
C24 C25 H25 120.7
C26 C25 H25 120.7
N21 C26 C25 122.55(9)
N21 C26 H26 118.7
C25 C26 H26 118.7
C5 N1 N2 106.69(8)
C5 N1 Re1 135.20(6)
N2 N1 Re1 118.11(6)
N3 N2 N1 109.62(8)
N2 N3 N4 107.04(8)
C5 N4 N3 109.25(8)
C5 N4 C4 129.36(8)
N3 N4 C4 121.37(8)
N4 C4 H4A 109.5
N4 C4 H4B 109.5
H4A C4 H4B 109.5
N4 C4 H4C 109.5
H4A C4 H4C 109.5
H4B C4 H4C 109.5
N1 C5 N4 107.41(8)
N1 C5 C51 128.35(8)
N4 C5 C51 124.24(8)
C56 C51 C52 120.70(9)
C56 C51 C5 119.90(8)
C52 C51 C5 119.32(8)
C53 C52 C51 119.28(9)
C53 C52 H52 120.4
C51 C52 H52 120.4
C54 C53 C52 120.29(9)
C54 C53 H53 119.9
C52 C53 H53 119.9
C53 C54 C55 120.27(9)
C53 C54 C57 117.53(9)
C55 C54 C57 122.11(9)
C54 C55 C56 119.73(9)
C54 C55 H55 120.1
C56 C55 H55 120.1
C51 C56 C55 119.72(9)
C51 C56 H56 120.1
C55 C56 H56 120.1
O57 C57 O58 124.28(9)
O57 C57 C54 123.13(9)
O58 C57 C54 112.56(9)
C57 O58 C58 115.43(10)
O58 C58 H58A 109.5
O58 C58 H58B 109.5
H58A C58 H58B 109.5
O58 C58 H58C 109.5
H58A C58 H58C 109.5
H58B C58 H58C 109.5
F5 P1 F4 89.75(5)
F5 P1 F3 90.03(4)
F4 P1 F3 90.88(4)
F5 P1 F2 90.24(5)
F4 P1 F2 179.35(5)
F3 P1 F2 89.77(4)
F5 P1 F6 179.13(5)
F4 P1 F6 89.95(5)
F3 P1 F6 90.79(5)
F2 P1 F6 90.06(5)
F5 P1 F1 90.04(4)
F4 P1 F1 89.88(4)
F3 P1 F1 179.24(5)
F2 P1 F1 89.47(4)
F6 P1 F1 89.14(5)

loop_
_geom_bond_atom_site_label_1
_geom_bond_atom_site_label_2
_geom_bond_distance
Re1 C3 1.9198(10)
Re1 C2 1.9268(10)
Re1 C1 1.9277(10)
Re1 N11 2.1666(8)
Re1 N21 2.1766(8)
Re1 N1 2.1974(8)
C1 O1 1.1495(12)
C2 O2 1.1430(13)
C3 O3 1.1519(12)
N11 C16 1.3486(12)
N11 C12 1.3574(12)
C12 C13 1.3882(13)
C12 C22 1.4741(12)
C13 C14 1.3836(14)
C13 H13 0.95
C14 C15 1.3876(16)
C14 H14 0.95
C15 C16 1.3826(15)
C15 H15 0.95
C16 H16 0.95
N21 C26 1.3460(11)
N21 C22 1.3557(12)
C22 C23 1.3898(13)
C23 C24 1.3873(13)
C23 H23 0.95
C24 C25 1.3844(14)
C24 H24 0.95
C25 C26 1.3878(14)
C25 H25 0.95
C26 H26 0.95
N1 C5 1.3239(12)
N1 N2 1.3723(11)
N2 N3 1.2875(12)
N3 N4 1.3458(12)
N4 C5 1.3343(12)
N4 C4 1.4611(13)
C4 H4A 0.98
C4 H4B 0.98
C4 H4C 0.98
C5 C51 1.4775(13)
C51 C56 1.3909(14)
C51 C52 1.3922(13)
C52 C53 1.3899(13)
C52 H52 0.95
C53 C54 1.3899(13)
C53 H53 0.95
C54 C55 1.3907(14)
C54 C57 1.4938(13)
C55 C56 1.3926(14)
C55 H55 0.95
C56 H56 0.95
C57 O57 1.2118(13)
C57 O58 1.3304(13)
O58 C58 1.4446(14)
C58 H58A 0.98
C58 H58B 0.98
C58 H58C 0.98
P1 F5 1.5903(8)
P1 F4 1.5953(8)
P1 F3 1.5958(7)
P1 F2 1.5980(8)
P1 F6 1.5991(8)
P1 F1 1.6066(7)
